data_7238503
loop_
_publ_author_name
'Nemec, Ivan'
'Herchel, Radovan'
'\<Salitro\<s, Ivan'
'Tr\'avn\'i\<cek, Zden\<ek'
'Monco\<l, J\'an'
'Fuess, Hartmut'
'Ruben, Mario'
'Linert, Wolfgang'

_publ_section_title
;
 Anion driven modulation of magnetic intermolecular interactions and spin
 crossover properties in an isomorphous series of mononuclear iron(iii)
 complexes with a hexadentate Schiff base ligand
;
_journal_issue 20
_journal_name_full CrystEngComm
_journal_page_first 7015
_journal_paper_doi 10.1039/c2ce25862e
_journal_volume 14
_journal_year 2012
_chemical_formula_moiety 'C20 H24 Fe N4 O4, I'
_chemical_formula_sum 'C20 H24 Fe I N4 O4'
_chemical_formula_weight 567.18
_chemical_name_systematic
;
1,8-Bis(4-hydroxysalicylaldiminato)-3,6-diazaoctane)
-iron(iii) iodide
;
_space_group_IT_number 13
_space_group_name_Hall '-P 2yc'
_space_group_name_H-M_alt 'P 1 2/c 1'
_symmetry_cell_setting monoclinic
_symmetry_space_group_name_H-M 'P 1 2/c 1'
_atom_sites_solution_hydrogens geom
_atom_sites_solution_primary direct
_atom_sites_solution_secondary difmap
_audit_creation_method SHELXL-97
_cell_angle_alpha 90.00
_cell_angle_beta 130.17(2)
_cell_angle_gamma 90.00
_cell_formula_units_Z 2
_cell_length_a 10.168(3)
_cell_length_b 9.680(3)
_cell_length_c 13.871(4)
_cell_measurement_temperature 160(2)
_cell_volume 1043.2(6)
_computing_cell_refinement 'CrysAlis RED, Oxford Diffraction Ltd.'
_computing_data_collection 'CrysAlis CCD, Oxford Diffraction Ltd.'
_computing_data_reduction 'CrysAlis RED, Oxford Diffraction Ltd.'
_computing_molecular_graphics 'MERCURY (Macrae et al., 2006)'
_computing_publication_material ' enCIFer (Allen et al., 2004)'
_computing_structure_refinement 'SHELXL97 (Sheldrick, 2008)'
_computing_structure_solution 'SHELXS97 (Sheldrick, 2008)'
_diffrn_ambient_temperature 160(2)
_diffrn_detector_area_resol_mean 8.3611
_diffrn_measured_fraction_theta_full 0.996
_diffrn_measured_fraction_theta_max 0.996
_diffrn_measurement_device_type 'Goniometer KM4/Xcalibur detector: Sapphire2 (large Be window)'
_diffrn_measurement_method
;
Rotation method data acquisition using omega and phi scans
;
_diffrn_radiation_monochromator graphite
_diffrn_radiation_source 'fine-focus sealed tube'
_diffrn_radiation_type MoK\a
_diffrn_radiation_wavelength 0.71073
_diffrn_reflns_av_R_equivalents 0.0736
_diffrn_reflns_av_sigmaI/netI 0.0528
_diffrn_reflns_limit_h_max 11
_diffrn_reflns_limit_h_min -12
_diffrn_reflns_limit_k_max 11
_diffrn_reflns_limit_k_min -11
_diffrn_reflns_limit_l_max 16
_diffrn_reflns_limit_l_min -16
_diffrn_reflns_number 8646
_diffrn_reflns_theta_full 25.00
_diffrn_reflns_theta_max 25.00
_diffrn_reflns_theta_min 2.91
_exptl_absorpt_coefficient_mu 2.238
_exptl_absorpt_correction_T_max 0.6888
_exptl_absorpt_correction_T_min 0.5730
_exptl_absorpt_correction_type multi-scan
_exptl_absorpt_process_details
;
CrysAlis RED, Oxford Diffraction Ltd.,
Version 1.171.33.52 (release 06-11-2009 CrysAlis171 .NET)
(compiled Nov 6 2009,16:24:50)
Empirical absorption correction using spherical harmonics,
implemented in SCALE3 ABSPACK scaling algorithm.
;
_exptl_crystal_colour brown
_exptl_crystal_density_diffrn 1.806
_exptl_crystal_density_method 'not measured'
_exptl_crystal_description prism
_exptl_crystal_F_000 566
_exptl_crystal_size_max 0.28
_exptl_crystal_size_mid 0.22
_exptl_crystal_size_min 0.18
_refine_diff_density_max 2.619
_refine_diff_density_min -0.543
_refine_diff_density_rms 0.209
_refine_ls_extinction_method none
_refine_ls_goodness_of_fit_ref 1.107
_refine_ls_hydrogen_treatment constr
_refine_ls_matrix_type full
_refine_ls_number_parameters 138
_refine_ls_number_reflns 1844
_refine_ls_number_restraints 0
_refine_ls_restrained_S_all 1.107
_refine_ls_R_factor_all 0.0830
_refine_ls_R_factor_gt 0.0620
_refine_ls_shift/su_max 0.000
_refine_ls_shift/su_mean 0.000
_refine_ls_structure_factor_coef Fsqd
_refine_ls_weighting_details 'calc w=1/[\s^2^(Fo^2^)+(0.1077P)^2^+0.3035P] where P=(Fo^2^+2Fc^2^)/3'
_refine_ls_weighting_scheme calc
_refine_ls_wR_factor_gt 0.1540
_refine_ls_wR_factor_ref 0.1624
_reflns_number_gt 1464
_reflns_number_total 1844
_reflns_threshold_expression >2sigma(I)
_cod_data_source_file c2ce25862e.txt
_cod_data_source_block 1c
_cod_original_sg_symbol_H-M P2/c
_cod_database_code 7238503

loop_
_symmetry_equiv_pos_as_xyz
'x, y, z'
'-x, y, -z+1/2'
'-x, -y, -z'
'x, -y, z-1/2'

loop_
_atom_site_label
_atom_site_type_symbol
_atom_site_fract_x
_atom_site_fract_y
_atom_site_fract_z
_atom_site_U_iso_or_equiv
_atom_site_adp_type
_atom_site_occupancy
_atom_site_symmetry_multiplicity
_atom_site_calc_flag
_atom_site_refinement_flags
C1 C 0.7347(7) 0.5019(6) 0.3848(5) 0.0193(13) Uani 1 1 d .
C2 C 0.8245(8) 0.6132(6) 0.3859(6) 0.0225(14) Uani 1 1 d .
H2 H 0.8352 0.6194 0.3229 0.027 Uiso 1 1 calc R
C3 C 0.8978(8) 0.7143(6) 0.4789(6) 0.0233(14) Uani 1 1 d .
C4 C 0.8848(8) 0.7076(7) 0.5729(6) 0.0296(16) Uani 1 1 d .
H4 H 0.9332 0.7781 0.6350 0.035 Uiso 1 1 calc R
C5 C 0.8012(8) 0.5980(7) 0.5741(6) 0.0258(14) Uani 1 1 d .
H5 H 0.7940 0.5925 0.6389 0.031 Uiso 1 1 calc R
C6 C 0.7259(8) 0.4939(6) 0.4830(6) 0.0221(13) Uani 1 1 d .
C7 C 0.6496(8) 0.3779(7) 0.4964(6) 0.0248(15) Uani 1 1 d .
H7 H 0.6610 0.3742 0.5699 0.030 Uiso 1 1 calc R
C8 C 0.4965(9) 0.1672(7) 0.4421(7) 0.0339(17) Uani 1 1 d .
H8A H 0.4805 0.1984 0.5019 0.041 Uiso 1 1 calc R
H8B H 0.5739 0.0860 0.4783 0.041 Uiso 1 1 calc R
C9 C 0.3233(9) 0.1317(7) 0.3139(6) 0.0311(16) Uani 1 1 d .
H9A H 0.2816 0.0419 0.3192 0.037 Uiso 1 1 calc R
H9B H 0.2373 0.2033 0.2899 0.037 Uiso 1 1 calc R
C10 C 0.4048(9) -0.0125(7) 0.2101(7) 0.0402(18) Uani 1 1 d .
H10A H 0.3697 -0.0864 0.2388 0.048 Uiso 1 1 calc R
H10B H 0.3512 -0.0318 0.1214 0.048 Uiso 1 1 calc R
Fe1 Fe 0.5000 0.27780(12) 0.2500 0.0178(3) Uani 1 2 d S
I1 I 1.0000 0.85385(7) 0.2500 0.0374(3) Uani 1 2 d S
N1 N 0.5674(7) 0.2791(5) 0.4159(5) 0.0211(11) Uani 1 1 d .
N2 N 0.3428(7) 0.1240(5) 0.2175(5) 0.0244(12) Uani 1 1 d .
H1N2 H 0.2354 0.1405 0.1395 0.029 Uiso 1 1 calc R
O1 O 0.6683(5) 0.4084(4) 0.2951(4) 0.0206(9) Uani 1 1 d .
O2 O 0.9842(6) 0.8241(4) 0.4826(4) 0.0288(11) Uani 1 1 d .
H2A H 0.9907 0.8160 0.4255 0.043 Uiso 1 1 calc R

loop_
_atom_site_aniso_label
_atom_site_aniso_U_11
_atom_site_aniso_U_22
_atom_site_aniso_U_33
_atom_site_aniso_U_23
_atom_site_aniso_U_13
_atom_site_aniso_U_12
C1 0.017(3) 0.018(3) 0.021(3) -0.003(3) 0.011(3) -0.002(2)
C2 0.025(3) 0.023(3) 0.021(3) -0.002(3) 0.016(3) -0.001(3)
C3 0.020(3) 0.012(3) 0.033(4) 0.002(3) 0.015(3) 0.003(2)
C4 0.034(4) 0.028(4) 0.021(3) -0.014(3) 0.015(3) -0.010(3)
C5 0.027(3) 0.032(4) 0.020(3) -0.001(3) 0.016(3) -0.001(3)
C6 0.026(3) 0.020(3) 0.024(3) 0.003(3) 0.018(3) 0.003(3)
C7 0.023(3) 0.033(4) 0.021(3) 0.010(3) 0.015(3) 0.006(3)
C8 0.036(4) 0.026(4) 0.040(4) 0.007(3) 0.024(4) -0.004(3)
C9 0.028(4) 0.028(4) 0.033(4) 0.007(3) 0.018(3) -0.007(3)
C10 0.046(4) 0.015(4) 0.056(5) 0.002(3) 0.032(4) 0.005(3)
Fe1 0.0199(7) 0.0113(6) 0.0225(7) 0.000 0.0138(6) 0.000
I1 0.0431(5) 0.0365(5) 0.0461(5) 0.000 0.0349(4) 0.000
N1 0.026(3) 0.015(3) 0.023(3) 0.007(2) 0.016(2) 0.001(2)
N2 0.020(3) 0.012(3) 0.034(3) 0.001(2) 0.015(2) -0.003(2)
O1 0.031(2) 0.016(2) 0.028(2) -0.0077(18) 0.025(2) -0.0075(18)
O2 0.030(3) 0.023(3) 0.032(3) -0.005(2) 0.019(2) -0.011(2)

loop_
_atom_type_symbol
_atom_type_description
_atom_type_scat_dispersion_real
_atom_type_scat_dispersion_imag
_atom_type_scat_source
C C 0.0033 0.0016 'International Tables Vol C Tables 4.2.6.8 and 6.1.1.4'
Fe Fe 0.3463 0.8444 'International Tables Vol C Tables 4.2.6.8 and 6.1.1.4'
I I -0.4742 1.8119 'International Tables Vol C Tables 4.2.6.8 and 6.1.1.4'
N N 0.0061 0.0033 'International Tables Vol C Tables 4.2.6.8 and 6.1.1.4'
O O 0.0106 0.0060 'International Tables Vol C Tables 4.2.6.8 and 6.1.1.4'
H H 0.0000 0.0000 'International Tables Vol C Tables 4.2.6.8 and 6.1.1.4'

loop_
_geom_angle_atom_site_label_1
_geom_angle_atom_site_label_2
_geom_angle_atom_site_label_3
_geom_angle
_geom_angle_site_symmetry_1
_geom_angle_site_symmetry_3
O1 C1 C2 118.0(5) . .
O1 C1 C6 123.7(5) . .
C2 C1 C6 118.2(5) . .
C3 C2 C1 120.3(6) . .
C3 C2 H2 119.8 . .
C1 C2 H2 119.8 . .
O2 C3 C2 122.1(6) . .
O2 C3 C4 116.8(6) . .
C2 C3 C4 121.1(6) . .
C5 C4 C3 118.8(6) . .
C5 C4 H4 120.6 . .
C3 C4 H4 120.6 . .
C4 C5 C6 122.1(6) . .
C4 C5 H5 118.9 . .
C6 C5 H5 118.9 . .
C5 C6 C1 119.3(6) . .
C5 C6 C7 118.1(6) . .
C1 C6 C7 122.4(6) . .
N1 C7 C6 124.7(6) . .
N1 C7 H7 117.7 . .
C6 C7 H7 117.7 . .
N1 C8 C9 105.0(5) . .
N1 C8 H8A 110.7 . .
C9 C8 H8A 110.7 . .
N1 C8 H8B 110.7 . .
C9 C8 H8B 110.7 . .
H8A C8 H8B 108.8 . .
N2 C9 C8 109.7(6) . .
N2 C9 H9A 109.7 . .
C8 C9 H9A 109.7 . .
N2 C9 H9B 109.7 . .
C8 C9 H9B 109.7 . .
H9A C9 H9B 108.2 . .
C10 C10 N2 110.6(4) 2_655 .
C10 C10 H10A 109.5 2_655 .
N2 C10 H10A 109.5 . .
C10 C10 H10B 109.5 2_655 .
N2 C10 H10B 109.5 . .
H10A C10 H10B 108.1 . .
O1 Fe1 O1 95.5(3) . 2_655
O1 Fe1 N1 86.51(19) . 2_655
O1 Fe1 N1 92.98(19) 2_655 2_655
O1 Fe1 N1 92.98(19) . .
O1 Fe1 N1 86.51(19) 2_655 .
N1 Fe1 N1 179.2(3) 2_655 .
O1 Fe1 N2 173.3(2) . .
O1 Fe1 N2 90.12(19) 2_655 .
N1 Fe1 N2 96.8(2) 2_655 .
N1 Fe1 N2 83.8(2) . .
O1 Fe1 N2 90.12(19) . 2_655
O1 Fe1 N2 173.3(2) 2_655 2_655
N1 Fe1 N2 83.8(2) 2_655 2_655
N1 Fe1 N2 96.8(2) . 2_655
N2 Fe1 N2 84.5(3) . 2_655
C7 N1 C8 118.8(6) . .
C7 N1 Fe1 124.8(4) . .
C8 N1 Fe1 115.8(4) . .
C9 N2 C10 114.6(5) . .
C9 N2 Fe1 108.2(4) . .
C10 N2 Fe1 111.1(4) . .
C9 N2 H1N2 107.6 . .
C10 N2 H1N2 107.6 . .
Fe1 N2 H1N2 107.6 . .
C1 O1 Fe1 125.3(4) . .
C3 O2 H2A 109.5 . .

loop_
_geom_bond_atom_site_label_1
_geom_bond_atom_site_label_2
_geom_bond_distance
_geom_bond_site_symmetry_2
C1 O1 1.319(7) .
C1 C2 1.405(9) .
C1 C6 1.424(8) .
C2 C3 1.392(9) .
C2 H2 0.9500 .
C3 O2 1.359(7) .
C3 C4 1.394(9) .
C4 C5 1.366(10) .
C4 H4 0.9500 .
C5 C6 1.397(9) .
C5 H5 0.9500 .
C6 C7 1.443(9) .
C7 N1 1.286(8) .
C7 H7 0.9500 .
C8 N1 1.470(8) .
C8 C9 1.530(10) .
C8 H8A 0.9900 .
C8 H8B 0.9900 .
C9 N2 1.475(10) .
C9 H9A 0.9900 .
C9 H9B 0.9900 .
C10 C10 1.486(15) 2_655
C10 N2 1.496(8) .
C10 H10A 0.9900 .
C10 H10B 0.9900 .
Fe1 O1 1.881(4) .
Fe1 O1 1.881(4) 2_655
Fe1 N1 1.932(5) 2_655
Fe1 N1 1.932(5) .
Fe1 N2 2.011(5) .
Fe1 N2 2.011(5) 2_655
N2 H1N2 0.9300 .
O2 H2A 0.8400 .

loop_
_geom_torsion_atom_site_label_1
_geom_torsion_atom_site_label_2
_geom_torsion_atom_site_label_3
_geom_torsion_atom_site_label_4
_geom_torsion
_geom_torsion_site_symmetry_1
O1 C1 C2 C3 -179.7(5) .
C6 C1 C2 C3 -1.9(9) .
C1 C2 C3 O2 -179.4(5) .
C1 C2 C3 C4 0.2(9) .
O2 C3 C4 C5 -179.1(6) .
C2 C3 C4 C5 1.3(9) .
C3 C4 C5 C6 -1.1(10) .
C4 C5 C6 C1 -0.5(10) .
C4 C5 C6 C7 176.2(6) .
O1 C1 C6 C5 179.7(5) .
C2 C1 C6 C5 2.0(9) .
O1 C1 C6 C7 3.1(9) .
C2 C1 C6 C7 -174.6(6) .
C5 C6 C7 N1 175.7(6) .
C1 C6 C7 N1 -7.6(10) .
N1 C8 C9 N2 44.5(7) .
C6 C7 N1 C8 180.0(6) .
C6 C7 N1 Fe1 -9.3(9) .
C9 C8 N1 C7 142.0(6) .
C9 C8 N1 Fe1 -29.5(7) .
O1 Fe1 N1 C7 21.9(5) .
O1 Fe1 N1 C7 -73.4(5) 2_655
N1 Fe1 N1 C7 -25.7(5) 2_655
N2 Fe1 N1 C7 -163.9(5) .
N2 Fe1 N1 C7 112.4(5) 2_655
O1 Fe1 N1 C8 -167.1(4) .
O1 Fe1 N1 C8 97.5(5) 2_655
N1 Fe1 N1 C8 145.2(4) 2_655
N2 Fe1 N1 C8 7.0(4) .
N2 Fe1 N1 C8 -76.6(5) 2_655
C8 C9 N2 C10 84.5(7) .
C8 C9 N2 Fe1 -40.1(6) .
C10 C10 N2 C9 -93.4(9) 2_655
C10 C10 N2 Fe1 29.6(9) 2_655
O1 Fe1 N2 C9 80.0(18) .
O1 Fe1 N2 C9 -67.8(4) 2_655
N1 Fe1 N2 C9 -160.8(4) 2_655
N1 Fe1 N2 C9 18.7(4) .
N2 Fe1 N2 C9 116.1(5) 2_655
O1 Fe1 N2 C10 -47(2) .
O1 Fe1 N2 C10 165.6(5) 2_655
N1 Fe1 N2 C10 72.6(5) 2_655
N1 Fe1 N2 C10 -107.9(5) .
N2 Fe1 N2 C10 -10.5(4) 2_655
C2 C1 O1 Fe1 -164.0(4) .
C6 C1 O1 Fe1 18.4(8) .
O1 Fe1 O1 C1 60.4(4) 2_655
N1 Fe1 O1 C1 153.1(5) 2_655
N1 Fe1 O1 C1 -26.3(5) .
N2 Fe1 O1 C1 -87.2(18) .
N2 Fe1 O1 C1 -123.1(5) 2_655
